data_7100137
loop_
_publ_author_name
'A. Carty'
'Todd Graham'
'Konstantin A. Udachin'

_publ_section_title
;
Reactivity of Electrophilic m2-Phosphinidene Complexes
with Heterocumulenes: Formation of the First s-p-Aminophosphaimine
Complexes [Mn2(CO)8{m-h1,h2-P(NiPr2)=NR}] and Diazoalkane Insertions
into Metal-Phosphorus Bonds.
;
_journal_name_full 'Chemical Communications'
_journal_paper_doi 10.1039/b505472a
_journal_year 2005
_chemical_formula_sum 'C29 H29 Mn2 N3 O8.5 P'
_chemical_formula_weight 696.40
_space_group_IT_number 14
_symmetry_cell_setting monoclinic
_symmetry_space_group_name_Hall '-P 2ybc'
_symmetry_space_group_name_H-M 'P 1 21/c 1'
_cell_angle_alpha 90.00
_cell_angle_beta 111.888(2)
_cell_angle_gamma 90.00
_cell_formula_units_Z 4
_cell_length_a 12.1027(16)
_cell_length_b 20.563(3)
_cell_length_c 13.6644(18)
_cell_measurement_temperature 125(2)
_cell_volume 3155.5(7)
_diffrn_ambient_temperature 125(2)
_exptl_crystal_density_diffrn 1.466
_cod_original_sg_symbol_H-M 'P 21/c'
_cod_original_formula_sum 'C29 H29 Mn2 N3 O8.50 P'
_cod_database_code 7100137

loop_
_symmetry_equiv_pos_as_xyz
'x, y, z'
'-x, y+1/2, -z+1/2'
'-x, -y, -z'
'x, -y-1/2, z-1/2'

loop_
_atom_site_label
_atom_site_type_symbol
_atom_site_fract_x
_atom_site_fract_y
_atom_site_fract_z
_atom_site_U_iso_or_equiv
_atom_site_adp_type
_atom_site_occupancy
_atom_site_symmetry_multiplicity
_atom_site_calc_flag
_atom_site_refinement_flags
_atom_site_disorder_assembly
_atom_site_disorder_group
Mn1 Mn 0.48412(2) 0.349294(12) 0.329151(18) 0.01796(7) Uani 1 1 d . . .
Mn2 Mn 0.29841(2) 0.309961(11) 0.133406(18) 0.01721(7) Uani 1 1 d . . .
P1 P 0.41163(3) 0.437421(19) 0.23872(3) 0.01597(9) Uani 1 1 d . . .
O1 O 0.65823(14) 0.33501(8) 0.22246(13) 0.0439(4) Uani 1 1 d . . .
O2 O 0.52462(14) 0.21179(7) 0.40162(12) 0.0392(3) Uani 1 1 d . . .
O3 O 0.65328(13) 0.40647(7) 0.52602(10) 0.0368(3) Uani 1 1 d . . .
O4 O 0.28091(12) 0.35448(6) 0.40271(10) 0.0282(3) Uani 1 1 d . . .
O5 O 0.22791(13) 0.21476(7) 0.26600(11) 0.0346(3) Uani 1 1 d . . .
O6 O 0.40023(12) 0.38373(6) -0.00263(10) 0.0302(3) Uani 1 1 d . . .
O7 O 0.11817(12) 0.25600(7) -0.06080(11) 0.0369(3) Uani 1 1 d . . .
O8 O 0.47086(12) 0.21067(6) 0.12460(11) 0.0337(3) Uani 1 1 d . . .
N1 N 0.48339(12) 0.50330(6) 0.23179(10) 0.0189(3) Uani 1 1 d . . .
N2 N 0.27433(12) 0.45089(6) 0.17219(10) 0.0180(3) Uani 1 1 d . . .
N3 N 0.20764(12) 0.39247(6) 0.15552(10) 0.0165(3) Uani 1 1 d . . .
C1 C 0.59175(17) 0.34057(9) 0.26278(14) 0.0272(4) Uani 1 1 d . . .
C2 C 0.50837(16) 0.26433(9) 0.37221(14) 0.0262(4) Uani 1 1 d . . .
C3 C 0.58817(15) 0.38414(9) 0.44930(13) 0.0245(3) Uani 1 1 d . . .
C4 C 0.35711(15) 0.35232(8) 0.37272(12) 0.0211(3) Uani 1 1 d . . .
C5 C 0.25180(15) 0.25404(8) 0.21837(13) 0.0236(3) Uani 1 1 d . . .
C6 C 0.36113(15) 0.35910(8) 0.05182(13) 0.0210(3) Uani 1 1 d . . .
C7 C 0.18473(15) 0.27810(9) 0.01495(13) 0.0241(3) Uani 1 1 d . . .
C8 C 0.40396(16) 0.24846(8) 0.13002(13) 0.0237(3) Uani 1 1 d . . .
C9 C 0.09950(14) 0.40087(8) 0.15153(11) 0.0174(3) Uani 1 1 d . . .
C10 C 0.05503(14) 0.46474(8) 0.17355(12) 0.0188(3) Uani 1 1 d . . .
C11 C 0.11379(16) 0.49924(9) 0.26700(13) 0.0255(3) Uani 1 1 d . . .
H11 H 0.1841 0.4819 0.3187 0.031 Uiso 1 1 calc R . .
C12 C 0.06982(17) 0.55843(9) 0.28426(15) 0.0296(4) Uani 1 1 d . . .
H12 H 0.1101 0.5814 0.3480 0.035 Uiso 1 1 calc R . .
C13 C -0.03239(17) 0.58455(9) 0.20948(15) 0.0282(4) Uani 1 1 d . . .
H13 H -0.0615 0.6255 0.2212 0.034 Uiso 1 1 calc R . .
C14 C -0.09155(16) 0.55044(9) 0.11763(14) 0.0280(4) Uani 1 1 d . . .
H14 H -0.1616 0.5682 0.0661 0.034 Uiso 1 1 calc R . .
C15 C -0.04959(15) 0.49048(9) 0.09998(13) 0.0233(3) Uani 1 1 d . . .
H15 H -0.0923 0.4669 0.0375 0.028 Uiso 1 1 calc R . .
C16 C 0.01335(14) 0.34564(8) 0.12587(13) 0.0197(3) Uani 1 1 d . . .
C17 C -0.00500(16) 0.31298(9) 0.20786(14) 0.0275(4) Uani 1 1 d . . .
H17 H 0.0401 0.3245 0.2789 0.033 Uiso 1 1 calc R . .
C18 C -0.08887(18) 0.26366(10) 0.18610(17) 0.0348(4) Uani 1 1 d . . .
H18 H -0.1000 0.2410 0.2423 0.042 Uiso 1 1 calc R . .
C19 C -0.15644(17) 0.24741(10) 0.08268(17) 0.0364(5) Uani 1 1 d . . .
H19 H -0.2141 0.2137 0.0680 0.044 Uiso 1 1 calc R . .
C20 C -0.14003(17) 0.28020(9) 0.00082(16) 0.0327(4) Uani 1 1 d . . .
H20 H -0.1867 0.2690 -0.0701 0.039 Uiso 1 1 calc R . .
C21 C -0.05543(16) 0.32956(9) 0.02167(14) 0.0256(4) Uani 1 1 d . . .
H21 H -0.0447 0.3521 -0.0348 0.031 Uiso 1 1 calc R . .
C22 C 0.61388(14) 0.50661(8) 0.29676(12) 0.0209(3) Uani 1 1 d . . .
H22 H 0.6382 0.4627 0.3289 0.025 Uiso 1 1 calc R . .
C23 C 0.68632(17) 0.52022(11) 0.22921(16) 0.0349(4) Uani 1 1 d . . .
H23C H 0.6666 0.5636 0.1977 0.042 Uiso 1 1 calc R . .
H23B H 0.6678 0.4875 0.1732 0.042 Uiso 1 1 calc R . .
H23A H 0.7714 0.5183 0.2731 0.042 Uiso 1 1 calc R . .
C24 C 0.63891(18) 0.55450(10) 0.38712(16) 0.0365(5) Uani 1 1 d . . .
H24C H 0.5808 0.5482 0.4206 0.044 Uiso 1 1 calc R . .
H24B H 0.6327 0.5990 0.3599 0.044 Uiso 1 1 calc R . .
H24A H 0.7194 0.5472 0.4391 0.044 Uiso 1 1 calc R . .
C25 C 0.42878(15) 0.56382(8) 0.17132(13) 0.0220(3) Uani 1 1 d . . .
H25 H 0.4953 0.5956 0.1841 0.026 Uiso 1 1 calc R . .
C26 C 0.34034(17) 0.59580(9) 0.21163(14) 0.0276(4) Uani 1 1 d . . .
H26C H 0.3748 0.5979 0.2888 0.033 Uiso 1 1 calc R . .
H26B H 0.2668 0.5702 0.1892 0.033 Uiso 1 1 calc R . .
H26A H 0.3225 0.6399 0.1828 0.033 Uiso 1 1 calc R . .
C27 C 0.37664(16) 0.55145(9) 0.05309(13) 0.0255(4) Uani 1 1 d . . .
H27C H 0.3062 0.5236 0.0358 0.031 Uiso 1 1 calc R . .
H27B H 0.4362 0.5298 0.0316 0.031 Uiso 1 1 calc R . .
H27A H 0.3539 0.5929 0.0157 0.031 Uiso 1 1 calc R . .
O1A O -0.0474(2) 0.50218(15) 0.4693(2) 0.0319(6) Uani 0.50 1 d PD A -11
C1A C 0.0367(6) 0.5475(4) 0.5332(6) 0.0391(17) Uani 0.50 1 d PD A -11
H1A2 H 0.1092 0.5470 0.5159 0.047 Uiso 0.50 1 calc PR A -11
H1A1 H 0.0597 0.5360 0.6086 0.047 Uiso 0.50 1 calc PR A -11
C2A C -0.0195(4) 0.6146(2) 0.5128(4) 0.0449(11) Uani 0.50 1 d PD A -11
H2A3 H -0.0865 0.6159 0.5366 0.054 Uiso 0.50 1 calc PR A -11
H2A2 H -0.0482 0.6241 0.4371 0.054 Uiso 0.50 1 calc PR A -11
H2A1 H 0.0399 0.6471 0.5514 0.054 Uiso 0.50 1 calc PR A -11
C3A C 0.0021(5) 0.4388(4) 0.4747(6) 0.0330(15) Uani 0.50 1 d PD A -11
H3A2 H 0.0362 0.4240 0.5489 0.040 Uiso 0.50 1 calc PR A -11
H3A1 H 0.0667 0.4397 0.4467 0.040 Uiso 0.50 1 calc PR A -11
C4A C -0.0944(4) 0.3926(2) 0.4105(4) 0.0409(10) Uani 0.50 1 d PD A -11
H4A3 H -0.1229 0.4053 0.3360 0.049 Uiso 0.50 1 calc PR A -11
H4A2 H -0.1607 0.3943 0.4352 0.049 Uiso 0.50 1 calc PR A -11
H4A1 H -0.0626 0.3483 0.4185 0.049 Uiso 0.50 1 calc PR A -11

loop_
_atom_site_aniso_label
_atom_site_aniso_U_11
_atom_site_aniso_U_22
_atom_site_aniso_U_33
_atom_site_aniso_U_23
_atom_site_aniso_U_13
_atom_site_aniso_U_12
Mn1 0.01637(13) 0.01528(13) 0.02061(12) 0.00219(8) 0.00501(9) 0.00139(9)
Mn2 0.01712(13) 0.01403(12) 0.02005(12) -0.00059(8) 0.00644(9) -0.00007(9)
P1 0.01473(19) 0.01388(19) 0.01792(17) 0.00000(13) 0.00448(14) -0.00079(14)
O1 0.0354(8) 0.0459(9) 0.0603(10) -0.0068(7) 0.0292(8) 0.0008(7)
O2 0.0442(9) 0.0218(7) 0.0510(8) 0.0113(6) 0.0170(7) 0.0075(6)
O3 0.0316(7) 0.0454(8) 0.0241(6) -0.0002(6) -0.0001(5) -0.0059(6)
O4 0.0266(7) 0.0326(7) 0.0275(6) -0.0016(5) 0.0125(5) -0.0027(5)
O5 0.0387(8) 0.0259(7) 0.0441(8) 0.0069(6) 0.0212(6) -0.0031(6)
O6 0.0351(7) 0.0281(7) 0.0333(7) 0.0038(5) 0.0197(6) 0.0013(6)
O7 0.0292(7) 0.0429(8) 0.0340(7) -0.0176(6) 0.0065(6) -0.0037(6)
O8 0.0323(7) 0.0226(7) 0.0464(8) -0.0027(6) 0.0147(6) 0.0082(6)
N1 0.0155(6) 0.0160(6) 0.0212(6) 0.0014(5) 0.0024(5) -0.0013(5)
N2 0.0153(6) 0.0146(6) 0.0223(6) -0.0002(5) 0.0050(5) -0.0019(5)
N3 0.0161(6) 0.0149(6) 0.0165(6) 0.0002(5) 0.0038(5) -0.0010(5)
C1 0.0252(9) 0.0208(9) 0.0346(9) -0.0004(7) 0.0100(7) 0.0027(7)
C2 0.0254(9) 0.0217(9) 0.0305(8) 0.0030(7) 0.0094(7) 0.0029(7)
C3 0.0218(8) 0.0247(9) 0.0248(8) 0.0056(6) 0.0062(6) 0.0016(7)
C4 0.0232(8) 0.0165(8) 0.0198(7) 0.0018(6) 0.0037(6) -0.0010(6)
C5 0.0240(8) 0.0200(8) 0.0270(8) -0.0017(6) 0.0098(7) 0.0005(7)
C6 0.0205(8) 0.0173(8) 0.0239(7) -0.0021(6) 0.0068(6) 0.0021(6)
C7 0.0215(8) 0.0228(8) 0.0290(8) -0.0028(7) 0.0105(7) 0.0016(7)
C8 0.0252(9) 0.0180(8) 0.0259(8) -0.0011(6) 0.0072(7) -0.0007(7)
C9 0.0152(7) 0.0182(8) 0.0166(6) 0.0015(5) 0.0033(5) 0.0002(6)
C10 0.0157(7) 0.0180(8) 0.0239(7) 0.0001(6) 0.0088(6) -0.0004(6)
C11 0.0194(8) 0.0279(9) 0.0268(8) -0.0030(7) 0.0060(6) 0.0032(7)
C12 0.0255(9) 0.0301(10) 0.0337(9) -0.0116(7) 0.0117(7) -0.0017(7)
C13 0.0273(9) 0.0209(9) 0.0422(10) -0.0007(7) 0.0198(8) 0.0032(7)
C14 0.0232(9) 0.0265(9) 0.0334(9) 0.0059(7) 0.0093(7) 0.0076(7)
C15 0.0184(8) 0.0247(9) 0.0249(8) -0.0001(6) 0.0059(6) 0.0013(6)
C16 0.0145(7) 0.0175(8) 0.0253(8) -0.0004(6) 0.0052(6) 0.0013(6)
C17 0.0248(9) 0.0278(9) 0.0288(8) 0.0034(7) 0.0087(7) -0.0031(7)
C18 0.0292(10) 0.0297(10) 0.0463(11) 0.0075(8) 0.0149(8) -0.0058(8)
C19 0.0235(9) 0.0247(10) 0.0560(12) -0.0009(8) 0.0091(9) -0.0082(8)
C20 0.0243(9) 0.0265(9) 0.0382(10) -0.0070(8) 0.0011(7) -0.0045(8)
C21 0.0225(9) 0.0228(9) 0.0279(8) -0.0019(7) 0.0051(7) -0.0015(7)
C22 0.0158(7) 0.0189(8) 0.0240(7) 0.0002(6) 0.0027(6) -0.0024(6)
C23 0.0194(9) 0.0481(12) 0.0357(10) 0.0109(9) 0.0087(7) -0.0034(8)
C24 0.0283(10) 0.0321(10) 0.0377(10) -0.0133(8) -0.0010(8) -0.0019(8)
C25 0.0205(8) 0.0150(7) 0.0266(8) 0.0035(6) 0.0042(6) -0.0024(6)
C26 0.0305(9) 0.0169(8) 0.0327(9) -0.0002(7) 0.0088(7) 0.0028(7)
C27 0.0246(9) 0.0243(9) 0.0253(8) 0.0056(6) 0.0069(7) -0.0010(7)
O1A 0.0257(13) 0.0299(16) 0.0359(14) -0.0014(11) 0.0067(10) 0.0030(12)
C1A 0.026(4) 0.052(5) 0.037(3) 0.003(3) 0.009(3) -0.006(3)
C2A 0.042(3) 0.041(3) 0.056(3) -0.010(2) 0.023(2) -0.009(2)
C3A 0.024(3) 0.041(4) 0.033(2) 0.007(2) 0.009(3) 0.008(3)
C4A 0.038(2) 0.037(2) 0.049(2) -0.0018(18) 0.0174(19) 0.0035(18)

loop_
_geom_bond_atom_site_label_1
_geom_bond_atom_site_label_2
_geom_bond_distance
_geom_bond_site_symmetry_2
_geom_bond_publ_flag
Mn1 C3 1.8037(18) . ?
Mn1 C2 1.8320(18) . ?
Mn1 C4 1.8449(18) . ?
Mn1 C1 1.8525(19) . ?
Mn1 P1 2.1845(5) . ?
Mn1 Mn2 2.8945(4) . ?
Mn2 C8 1.8103(18) . ?
Mn2 C7 1.8116(17) . ?
Mn2 C6 1.8631(17) . ?
Mn2 C5 1.8646(18) . ?
Mn2 N3 2.1034(13) . ?
P1 N2 1.5931(14) . ?
P1 N1 1.6309(14) . ?
O1 C1 1.138(2) . ?
O2 C2 1.144(2) . ?
O3 C3 1.147(2) . ?
O4 C4 1.141(2) . ?
O5 C5 1.140(2) . ?
O6 C6 1.139(2) . ?
O7 C7 1.142(2) . ?
O8 C8 1.144(2) . ?
N1 C22 1.497(2) . ?
N1 C25 1.504(2) . ?
N2 N3 1.4176(18) . ?
N3 C9 1.301(2) . ?
C9 C10 1.492(2) . ?
C9 C16 1.492(2) . ?
C10 C15 1.395(2) . ?
C10 C11 1.401(2) . ?
C11 C12 1.383(3) . ?
C12 C13 1.386(3) . ?
C13 C14 1.382(3) . ?
C14 C15 1.388(2) . ?
C16 C17 1.393(2) . ?
C16 C21 1.395(2) . ?
C17 C18 1.387(3) . ?
C18 C19 1.384(3) . ?
C19 C20 1.382(3) . ?
C20 C21 1.394(3) . ?
C22 C23 1.517(2) . ?
C22 C24 1.519(2) . ?
C25 C27 1.521(2) . ?
C25 C26 1.523(3) . ?
O1A C1A 1.416(8) . ?
O1A C3A 1.425(7) . ?
C1A C2A 1.517(8) . ?
C3A C4A 1.507(9) . ?
